data_2008865
loop_
_publ_author_name
'Lu, Weimin'
'Luo, Xiaoyang'
'Wu, Bin'
'Jianxin Mao'
'Jiang, Xiaoyuan'

_publ_section_title
;A dihomonuclear complex:
 di-\m-methacrylato-<i>O</i>:<i>O</i>'-bis[(1,10-phenanthroline-<i>N</i>,<i>N</i>')bis(methacrylato-<i>O</i>,<i>O</i>')ytterbium(III)]
;
_journal_issue 9
_journal_name_full 'Acta Crystallographica Section C'
_journal_page_first 1472
_journal_page_last 1475
_journal_paper_doi 10.1107/S0108270199006915
_journal_volume 55
_journal_year 1999
_chemical_formula_iupac '[Yb (C4 H5 O2)3 (C12 H8 N2)]2'
_chemical_formula_moiety 'C48 H46 N4 O12 Yb2'
_chemical_formula_sum 'C48 H46 N4 O12 Yb2'
_chemical_formula_weight 1217.0
_chemical_name_systematic
;
di-\m-methacrylato-O:O'-bis[(1,10-phenanthroline-N,N')bis(methacrylato-O,O')
ytterbium(III)]
;
_space_group_IT_number 14
_symmetry_cell_setting monoclinic
_symmetry_space_group_name_Hall '-P 2ybc'
_symmetry_space_group_name_H-M 'P 1 21/c 1'
_atom_type_scat_source IntTabIV
_cell_angle_alpha 90.
_cell_angle_beta 101.48(3)
_cell_angle_gamma 90.
_cell_formula_units_Z 2
_cell_length_a 10.182(4)
_cell_length_b 9.707(5)
_cell_length_c 23.455(8)
_cell_measurement_reflns_used 25
_cell_measurement_temperature 293
_cell_measurement_theta_max 12.77
_cell_measurement_theta_min 6.85
_cell_volume 2271.8(17)
_computing_cell_refinement 'MSC/AFC Diffractometer Control Software'
_computing_data_collection
;MSC/AFC Diffractometer Control Software (Molecular Structure Corporation,
 1988)
;
_computing_data_reduction 'TEXSAN (Molecular Structure Corporation, 1985)'
_computing_molecular_graphics 'ORTEPII (Johnson, 1976)'
_computing_publication_material TEXSAN
_computing_structure_refinement TEXSAN
_computing_structure_solution 'SHELXS86 (Sheldrick, 1985)'
_diffrn_ambient_temperature 293
_diffrn_measurement_device 'Rigaku AFC-7R'
_diffrn_measurement_method \w/2\q
_diffrn_radiation_type 'Mo K\a'
_diffrn_radiation_wavelength 0.71069
_diffrn_reflns_av_R_equivalents 0.041
_diffrn_reflns_limit_h_max 10
_diffrn_reflns_limit_h_min 0
_diffrn_reflns_limit_k_max 11
_diffrn_reflns_limit_k_min 0
_diffrn_reflns_limit_l_max 27
_diffrn_reflns_limit_l_min -27
_diffrn_reflns_number 3918
_diffrn_reflns_theta_max 25.01
_diffrn_standards_decay_% +-1.4
_diffrn_standards_interval_count 200
_diffrn_standards_number 3
_exptl_absorpt_coefficient_mu 4.159
_exptl_absorpt_correction_T_max 0.435
_exptl_absorpt_correction_T_min 0.369
_exptl_absorpt_correction_type 'empirical via \y-scan'
_exptl_absorpt_process_details '(North et al., 1968)'
_exptl_crystal_colour colourless
_exptl_crystal_density_diffrn 1.779
_exptl_crystal_description needle
_exptl_crystal_F_000 1196
_exptl_crystal_size_max 0.3
_exptl_crystal_size_mid 0.2
_exptl_crystal_size_min 0.2
_refine_diff_density_max 1.04
_refine_diff_density_min -1.41
_refine_ls_extinction_coef 4.22E-7
_refine_ls_extinction_method 'secondary  extinction (Zachariasen, 1963)'
_refine_ls_goodness_of_fit_ref 1.54
_refine_ls_hydrogen_treatment noref
_refine_ls_matrix_type 'full matrix'
_refine_ls_number_parameters 299
_refine_ls_number_reflns 2706
_refine_ls_R_factor_gt 0.034
_refine_ls_shift/su_max 0.01
_refine_ls_structure_factor_coef F
_refine_ls_weighting_details 'w = 1/\s^2^(F~o~) + 4F~o~^2^/\s^2^(F~o~)^2^'
_refine_ls_weighting_scheme calc
_refine_ls_wR_factor_ref 0.043
_reflns_number_gt 2706
_reflns_number_total 3664
_reflns_observed_criterion I>2\s(I)
_cod_data_source_file bm1303.cif
_cod_data_source_block global
_cod_depositor_comments
;
The following automatic conversions were performed:
'_symmetry_cell_setting' value 'Monoclinic' changed to 'monoclinic'
according to '/home/saulius/struct/CIF-dictionaries/cif_core.dic'
dictionary named 'cif_core.dic' version 2.4.1 from 2010-06-29.

Automatic conversion script
Id: cif_fix_enum 1527 2010-12-29 10:47:43Z saulius 

The following automatic conversions were performed:

'_symmetry_cell_setting' value 'Monoclinic' changed to 'monoclinic'
according to /home/saulius/struct/CIF-dictionaries/cif_core.dic
dictionary named 'cif_core.dic' version 2.4.1 from 2010-06-29.

Automatic conversion script
Id: cif_fix_values 1715 2011-07-08 13:25:40Z adriana 

The following automatic conversions were performed:

'_refine_ls_weighting_scheme' value 'w = 1/\s^2^(F~o~) +
4F~o~^2^/\s^2^(F~o~)^2^' was changed to 'calc'. New tag
'_refine_ls_weighting_details' was created. The value of the new tag
was set to 'w = 1/\s^2^(F~o~) + 4F~o~^2^/\s^2^(F~o~)^2^'.

Automatic conversion script
Id: cif_fix_values 3143 2015-03-26 13:38:13Z robertas 
;
_cod_original_cell_volume 2271.0(10)
_cod_original_sg_symbol_H-M 'P 21/c'
_cod_database_code 2008865

loop_
_symmetry_equiv_pos_as_xyz
'+x, +y, +z'
'-x, 1/2+y, 1/2-z'
'-x, -y, -z'
'+x, 1/2-y, 1/2+z'

loop_
_atom_site_label
_atom_site_fract_x
_atom_site_fract_y
_atom_site_fract_z
_atom_site_U_iso_or_equiv
_atom_site_adp_type
_atom_site_type_symbol
Yb 0.32257(3) 0.90007(4) 0.407040(10) 2.796(9) Beq Yb
O1 0.3030(6) 0.8729(6) 0.3059(2) 4.10(10) Beq O
O2 0.4057(6) 0.7088(6) 0.3612(2) 4.00(10) Beq O
O3 0.3297(6) 1.1314(6) 0.3709(2) 4.0(2) Beq O
O4 0.1352(6) 1.0315(6) 0.3691(2) 3.90(10) Beq O
O5 0.4594(6) 1.0738(7) 0.5641(3) 4.4(2) Beq O
O6 0.3043(6) 1.0087(6) 0.4890(2) 3.90(10) Beq O
N1 0.1322(6) 0.7349(7) 0.3955(3) 3.2(2) Beq N
N2 0.3507(7) 0.7148(7) 0.4821(2) 3.00(10) Beq N
C1 0.3731(8) 0.7651(8) 0.3118(3) 3.0(2) Beq C
C2 0.4252(8) 0.7086(8) 0.2612(3) 3.3(2) Beq C
C3 0.3750(10) 0.7630(10) 0.2056(4) 5.2(3) Beq C
C4 0.5200(10) 0.6050(10) 0.2710(4) 6.7(3) Beq C
C5 0.2045(9) 1.1283(9) 0.3557(3) 3.4(2) Beq C
C6 0.1344(9) 1.2453(9) 0.3177(4) 3.6(2) Beq C
C7 0.2130(10) 1.3580(10) 0.3047(5) 5.6(3) Beq C
C8 0.0010(10) 1.2339(9) 0.2986(4) 4.7(2) Beq C
C9 0.3444(8) 1.0330(8) 0.5422(3) 2.9(2) Beq C
C10 0.2471(9) 1.0156(10) 0.5817(4) 3.8(2) Beq C
C11 0.2860(10) 1.0710(10) 0.6395(4) 5.3(3) Beq C
C12 0.1310(10) 0.949(2) 0.5622(5) 7.4(4) Beq C
C13 0.0264(9) 0.7454(10) 0.3533(4) 4.3(2) Beq C
C14 -0.0724(9) 0.6420(10) 0.3405(4) 4.6(2) Beq C
C15 -0.0587(9) 0.5260(10) 0.3731(4) 4.6(2) Beq C
C16 0.0524(9) 0.5085(9) 0.4182(3) 3.5(2) Beq C
C17 0.0740(10) 0.3902(9) 0.4540(5) 4.8(2) Beq C
C18 0.1820(10) 0.3798(10) 0.4976(4) 4.8(3) Beq C
C19 0.2766(9) 0.4905(9) 0.5103(4) 3.9(2) Beq C
C20 0.3880(10) 0.4900(10) 0.5567(4) 4.8(3) Beq C
C21 0.4730(10) 0.5970(10) 0.5654(4) 4.6(2) Beq C
C22 0.4509(9) 0.7045(10) 0.5264(4) 3.9(2) Beq C
C23 0.2612(8) 0.6064(8) 0.4746(3) 3.0(2) Beq C
C24 0.1460(8) 0.6173(8) 0.4274(3) 3.0(2) Beq C
H1 0.3371 0.8593 0.1991 4.9928 Beq H
H2 0.2826 0.7387 0.1945 4.3428 Beq H
H3 0.4028 0.7281 0.1722 5.3977 Beq H
H4 0.5595 0.5794 0.2428 3.5410 Beq H
H5 0.5577 0.6055 0.3011 4.2879 Beq H
H6 0.2197 1.4376 0.3400 6.4830 Beq H
H7 0.1804 1.4085 0.2745 5.1644 Beq H
H8 0.3005 1.3436 0.2973 4.9061 Beq H
H9 -0.0462 1.3055 0.2732 1.0526 Beq H
H10 -0.0350 1.1566 0.2981 5.3628 Beq H
H11 0.3615 1.0251 0.6645 5.0301 Beq H
H12 0.2294 1.0371 0.6614 3.9162 Beq H
H13 0.2927 1.1825 0.6395 7.2485 Beq H
H14 0.1023 0.9442 0.5301 5.5710 Beq H
H15 0.0704 0.9204 0.5935 6.9834 Beq H
H16 0.0034 0.8201 0.3310 6.3404 Beq H
H17 -0.1422 0.6568 0.3143 3.9627 Beq H
H18 -0.1179 0.4615 0.3665 4.5835 Beq H
H19 0.0137 0.3204 0.4490 5.5128 Beq H
H20 0.1864 0.3127 0.5203 5.4198 Beq H
H21 0.4024 0.4242 0.5740 3.2193 Beq H
H22 0.5463 0.5883 0.5907 3.3216 Beq H
H23 0.4996 0.7752 0.5321 3.0492 Beq H

loop_
_atom_site_aniso_label
_atom_site_aniso_U_11
_atom_site_aniso_U_22
_atom_site_aniso_U_33
_atom_site_aniso_U_12
_atom_site_aniso_U_13
_atom_site_aniso_U_23
_atom_site_aniso_type_symbol
Yb 0.0342(2) 0.0428(2) 0.0309(2) -0.0004(2) 0.01050(10) 0.0004(2) Yb
O1 0.067(4) 0.051(4) 0.038(3) 0.018(3) 0.015(3) 0.001(3) O
O2 0.061(4) 0.055(4) 0.036(3) 0.015(3) 0.008(3) 0.005(3) O
O3 0.048(4) 0.055(4) 0.048(4) -0.003(3) 0.009(3) 0.004(3) O
O4 0.039(4) 0.057(4) 0.058(4) 0.000(3) 0.022(3) 0.007(3) O
O5 0.029(4) 0.078(5) 0.062(4) -0.008(3) 0.013(3) -0.006(3) O
O6 0.054(4) 0.057(4) 0.039(3) 0.009(3) 0.019(3) 0.002(3) O
N1 0.037(4) 0.042(4) 0.039(4) 0.002(3) 0.004(3) 0.005(3) N
N2 0.050(4) 0.037(4) 0.026(3) 0.012(3) 0.002(3) 0.008(3) N
C1 0.039(5) 0.040(5) 0.036(4) -0.006(4) 0.005(4) -0.007(4) C
C2 0.051(5) 0.037(4) 0.038(4) -0.006(4) 0.012(4) -0.006(4) C
C3 0.088(8) 0.070(7) 0.044(5) 0.001(6) 0.021(5) -0.005(5) C
C4 0.093(9) 0.120(10) 0.043(6) 0.044(8) 0.013(6) -0.022(6) C
C5 0.051(6) 0.055(6) 0.027(4) 0.008(5) 0.015(4) 0.000(4) C
C6 0.054(6) 0.050(5) 0.036(4) 0.010(5) 0.013(4) 0.004(4) C
C7 0.072(7) 0.075(7) 0.068(7) -0.005(6) 0.019(6) 0.024(6) C
C8 0.070(7) 0.051(6) 0.055(6) 0.019(5) 0.003(5) 0.011(5) C
C9 0.039(5) 0.036(4) 0.039(5) 0.008(4) 0.015(4) 0.008(4) C
C10 0.052(6) 0.059(6) 0.042(5) -0.007(5) 0.025(4) 0.009(4) C
C11 0.083(8) 0.081(8) 0.044(5) -0.003(6) 0.029(5) 0.003(5) C
C12 0.067(8) 0.150(10) 0.075(8) -0.040(8) 0.033(6) -0.016(8) C
C13 0.052(6) 0.061(6) 0.050(5) 0.004(5) 0.006(5) 0.001(5) C
C14 0.042(6) 0.076(7) 0.052(6) -0.009(5) 0.001(4) 0.002(5) C
C15 0.050(6) 0.066(7) 0.059(6) -0.019(5) 0.012(5) -0.010(5) C
C16 0.054(6) 0.040(5) 0.046(5) -0.009(4) 0.020(4) -0.005(4) C
C17 0.068(7) 0.042(5) 0.077(7) -0.007(5) 0.029(6) 0.005(5) C
C18 0.080(8) 0.043(6) 0.069(7) 0.002(5) 0.036(6) 0.016(5) C
C19 0.068(6) 0.045(5) 0.041(5) 0.017(5) 0.025(5) 0.012(4) C
C20 0.086(8) 0.058(6) 0.043(5) 0.023(6) 0.023(5) 0.014(5) C
C21 0.061(6) 0.069(7) 0.039(5) 0.019(6) -0.001(4) 0.006(5) C
C22 0.055(6) 0.050(5) 0.045(5) -0.002(5) 0.011(4) -0.001(4) C
C23 0.048(5) 0.034(4) 0.036(4) 0.005(4) 0.017(4) 0.001(4) C
C24 0.043(5) 0.037(5) 0.038(4) 0.008(4) 0.020(4) 0.002(4) C

loop_
_geom_angle_atom_site_label_1
_geom_angle_atom_site_label_2
_geom_angle_atom_site_label_3
_geom_angle_site_symmetry_1
_geom_angle_site_symmetry_2
_geom_angle_site_symmetry_3
_geom_angle
_geom_angle_publ_flag
O1 Yb O2 . . . 54.9(2) y
O1 Yb O3 . . . 75.7(2) y
O1 Yb O4 . . . 77.1(2) y
O1 Yb O5 . . 3_676 101.5(2) y
O1 Yb O6 . . . 156.2(2) y
O1 Yb N1 . . . 84.9(2) y
O1 Yb N2 . . . 127.3(2) y
O2 Yb O3 . . . 122.0(2) y
O2 Yb O4 . . . 126.4(2) y
O2 Yb O5 . . 3_676 78.6(2) y
O2 Yb O6 . . . 148.7(2) y
O2 Yb N1 . . . 77.7(2) y
O2 Yb N2 . . . 75.8(2) y
O3 Yb O4 . . . 55.4(2) y
O3 Yb O5 . . 3_676 84.3(2) y
O3 Yb O6 . . . 82.8(2) y
O3 Yb N1 . . . 129.8(2) y
O3 Yb N2 . . . 156.1(2) y
O4 Yb O5 . . 3_676 139.1(2) y
O4 Yb O6 . . . 82.4(2) y
O4 Yb N1 . . . 75.4(2) y
O4 Yb N2 . . . 129.6(2) y
O5 Yb O6 3_676 . . 86.1(2) y
O5 Yb N1 3_676 . . 145.4(2) y
O5 Yb N2 3_676 . . 84.2(2) y
O6 Yb N1 . . . 101.7(2) y
O6 Yb N2 . . . 75.5(2) y
N1 Yb N2 . . . 65.9(2) y
Yb O1 C1 . . . 92.8(5) y
Yb O2 C1 . . . 91.3(5) y
Yb O3 C5 . . . 88.9(5) y
Yb O4 C5 . . . 92.7(5) y
Yb O5 C9 . 3_676 3_676 166.0(6) y
Yb O6 C9 . . . 151.4(5) y
Yb N1 C13 . . . 122.5(6) y
Yb N1 C24 . . . 119.2(5) y
C13 N1 C24 . . . 117.4(7) y
Yb N2 C22 . . . 125.5(6) y
Yb N2 C23 . . . 118.6(5) y
C22 N2 C23 . . . 115.7(7) n
O1 C1 O2 . . . 120.2(7) n
O1 C1 C2 . . . 119.8(7) n
O2 C1 C2 . . . 119.9(7) n
C1 C2 C3 . . . 118.1(8) n
C1 C2 C4 . . . 118.7(8) n
C3 C2 C4 . . . 123.2(8) n
O3 C5 O4 . . . 122.3(8) n
O3 C5 C6 . . . 118.9(8) n
O4 C5 C6 . . . 118.8(8) n
C5 C6 C7 . . . 118.5(8) n
C5 C6 C8 . . . 117.2(8) n
C7 C6 C8 . . . 124.3(8) n
O5 C9 O6 . . . 124.2(7) n
O5 C9 C10 . . . 117.7(7) n
O6 C9 C10 . . . 118.1(8) n
C9 C10 C11 . . . 116.4(8) n
C9 C10 C12 . . . 119.5(8) n
C11 C10 C12 . . . 124.1(9) n
N1 C13 C14 . . . 123.3(9) n
C13 C14 C15 . . . 118.8(8) n
C14 C15 C16 . . . 120.5(9) n
C15 C16 C17 . . . 123.9(9) n
C15 C16 C24 . . . 116.4(8) n
C17 C16 C24 . . . 119.7(8) n
C16 C17 C18 . . . 121.4(9) n
C17 C18 C19 . . . 120.9(8) n
C18 C19 C20 . . . 124.1(9) n
C18 C19 C23 . . . 119.3(9) n
C20 C19 C23 . . . 116.6(9) n
C19 C20 C21 . . . 120.3(9) n
C20 C21 C22 . . . 118.0(9) n
N2 C22 C21 . . . 126.2(9) n
N2 C23 C19 . . . 123.0(8) n
N2 C23 C24 . . . 117.3(7) n
C19 C23 C24 . . . 119.7(8) n
N1 C24 C16 . . . 123.6(7) n
N1 C24 C23 . . . 117.5(7) n
C16 C24 C23 . . . 118.9(7) n
C2 C3 H1 . . . 123.1 n
C2 C3 H2 . . . 108.4 n
C2 C3 H3 . . . 120.2 n
H1 C3 H2 . . . 83.2 n
H1 C3 H3 . . . 112.6 n
H2 C3 H3 . . . 97.7 n
C2 C4 H4 . . . 119.4 n
C2 C4 H5 . . . 111.4 n
H4 C4 H5 . . . 119.8 n
C6 C7 H6 . . . 109.0 n
C6 C7 H7 . . . 117.1 n
C6 C7 H8 . . . 120.0 n
H6 C7 H7 . . . 100.6 n
H6 C7 H8 . . . 109.1 n
H7 C7 H8 . . . 99.0 n
C6 C8 H9 . . . 118.9 n
C6 C8 H10 . . . 119.1 n
H9 C8 H10 . . . 118.3 n
C10 C11 H11 . . . 116.1 n
C10 C11 H12 . . . 107.4 n
C10 C11 H13 . . . 111.4 n
H11 C11 H12 . . . 91.2 n
H11 C11 H13 . . . 115.3 n
H12 C11 H13 . . . 113.6 n
C10 C12 H14 . . . 119.8 n
C10 C12 H15 . . . 118.0 n
H14 C12 H15 . . . 121.0 n
N1 C13 H16 . . . 125.6 n
C14 C13 H16 . . . 110.9 n
C13 C14 H17 . . . 119.5 n
C15 C14 H17 . . . 121.5 n
C14 C15 H18 . . . 121.0 n
C16 C15 H18 . . . 118.6 n
C16 C17 H19 . . . 120.4 n
C18 C17 H19 . . . 118.1 n
C17 C18 H20 . . . 118.4 n
C19 C18 H20 . . . 120.1 n
C19 C20 H21 . . . 117.3 n
C21 C20 H21 . . . 122.0 n
C20 C21 H22 . . . 117.7 n
C22 C21 H22 . . . 123.0 n
N2 C22 H23 . . . 113.8 n
C21 C22 H23 . . . 119.6 n

loop_
_geom_bond_atom_site_label_1
_geom_bond_atom_site_label_2
_geom_bond_site_symmetry_1
_geom_bond_site_symmetry_2
_geom_bond_distance
_geom_bond_publ_flag
Yb O1 . . 2.356(5) y
Yb O2 . . 2.384(6) y
Yb O3 . . 2.406(6) y
Yb O4 . . 2.320(6) y
Yb O5 . 3_676 2.203(6) y
Yb O6 . . 2.232(6) y
Yb N1 . . 2.489(7) y
Yb N2 . . 2.494(6) y
O1 C1 . . 1.259(9) y
O2 C1 . . 1.263(9) y
O3 C5 . . 1.250(10) y
O4 C5 . . 1.250(10) y
O5 C9 . . 1.246(9) y
O6 C9 . . 1.255(9) y
N1 C13 . . 1.310(10) n
N1 C24 . . 1.358(9) n
N2 C22 . . 1.306(10) n
N2 C23 . . 1.380(10) n
C1 C2 . . 1.500(10) n
C2 C3 . . 1.410(10) y
C2 C4 . . 1.380(10) y
C5 C6 . . 1.530(10) n
C6 C7 . . 1.430(10) y
C6 C8 . . 1.350(10) y
C9 C10 . . 1.500(10) n
C10 C11 . . 1.440(10) y
C10 C12 . . 1.350(10) y
C13 C14 . . 1.410(10) n
C14 C15 . . 1.350(10) n
C15 C16 . . 1.400(10) n
C16 C17 . . 1.410(10) n
C16 C24 . . 1.410(10) n
C17 C18 . . 1.350(10) n
C18 C19 . . 1.430(10) n
C19 C20 . . 1.410(10) n
C19 C23 . . 1.390(10) n
C20 C21 . . 1.350(10) n
C21 C22 . . 1.370(10) n
C23 C24 . . 1.450(10) n
C3 H1 . . 1.00 n
C3 H2 . . 0.94 n
C3 H3 . . 0.95 n
C4 H4 . . 0.87 n
C4 H5 . . 0.74 n
C7 H6 . . 1.11 n
C7 H7 . . 0.87 n
C7 H8 . . 0.95 n
C8 H9 . . 0.98 n
C8 H10 . . 0.83 n
C11 H11 . . 0.96 n
C11 H12 . . 0.91 n
C11 H13 . . 1.09 n
C12 H14 . . 0.76 n
C12 H15 . . 1.08 n
C13 H16 . . 0.90 n
C14 H17 . . 0.85 n
C15 H18 . . 0.86 n
C17 H19 . . 0.91 n
C18 H20 . . 0.84 n
C20 H21 . . 0.75 n
C21 H22 . . 0.86 n
C22 H23 . . 0.85 n
